data_1508018
loop_
_publ_author_name
'Tan, Yuan-Zhi'
'Li, Jia'
'Zhu, Feng'
'Han, Xiao'
'Jiang, Wen-Sheng'
'Huang, Rong-Bin'
'Zheng, Zhiping'
'Qian, Zhuo-Zhen'
'Chen, Rui-Ting'
'Liao, Zhao-Jiang'
'Xie, Su-Yuan'
'Lu, Xin'
'Zheng, Lan-Sun'

_publ_section_title
;
 Chlorofullerenes featuring triple sequentially fused pentagons.
;
_journal_issue 4
_journal_name_full 'Nature chemistry'
_journal_page_first 269
_journal_page_last 273
_journal_paper_doi 10.1038/nchem.549
_journal_volume 2
_journal_year 2010
_chemical_formula_sum 'C285 H23 Cl40'
_chemical_formula_weight 4864.03
_chemical_name_common '#4169-C66Cl10/4'
_chemical_name_systematic
; 
 ? 
;
_space_group_IT_number 2
_symmetry_cell_setting triclinic
_symmetry_space_group_name_Hall '-P 1'
_symmetry_space_group_name_H-M 'P -1'
_atom_sites_solution_hydrogens geom
_atom_sites_solution_primary direct
_atom_sites_solution_secondary difmap
_audit_creation_method SHELXL-97
_cell_angle_alpha 96.637(2)
_cell_angle_beta 100.007(2)
_cell_angle_gamma 100.282(2)
_cell_formula_units_Z 1
_cell_length_a 12.3298(3)
_cell_length_b 18.7616(5)
_cell_length_c 19.4956(5)
_cell_measurement_temperature 173(2)
_cell_volume 4319.6(2)
_computing_structure_refinement 'SHELXL-97 (Sheldrick, 1997)'
_computing_structure_solution 'SHELXS-97 (Sheldrick, 1990)'
_diffrn_ambient_temperature 173(2)
_diffrn_measured_fraction_theta_full 0.969
_diffrn_measured_fraction_theta_max 0.969
_diffrn_radiation_monochromator graphite
_diffrn_radiation_source 'fine-focus sealed tube'
_diffrn_radiation_type CuK\a
_diffrn_radiation_wavelength 1.54178
_diffrn_reflns_av_R_equivalents 0.0336
_diffrn_reflns_av_sigmaI/netI 0.0475
_diffrn_reflns_limit_h_max 14
_diffrn_reflns_limit_h_min -14
_diffrn_reflns_limit_k_max 21
_diffrn_reflns_limit_k_min -17
_diffrn_reflns_limit_l_max 20
_diffrn_reflns_limit_l_min -22
_diffrn_reflns_number 29035
_diffrn_reflns_theta_full 62.30
_diffrn_reflns_theta_max 62.30
_diffrn_reflns_theta_min 3.72
_exptl_absorpt_coefficient_mu 6.372
_exptl_absorpt_correction_T_max 0.9390
_exptl_absorpt_correction_T_min 0.8831
_exptl_absorpt_correction_type multi-scan
_exptl_crystal_density_diffrn 1.870
_exptl_crystal_density_method 'not measured'
_exptl_crystal_F_000 2413
_exptl_crystal_size_max 0.02
_exptl_crystal_size_mid 0.01
_exptl_crystal_size_min 0.01
_refine_diff_density_max 0.750
_refine_diff_density_min -0.673
_refine_diff_density_rms 0.091
_refine_ls_extinction_method none
_refine_ls_goodness_of_fit_ref 1.255
_refine_ls_hydrogen_treatment constr
_refine_ls_matrix_type full
_refine_ls_number_parameters 1485
_refine_ls_number_reflns 13294
_refine_ls_number_restraints 15
_refine_ls_restrained_S_all 1.269
_refine_ls_R_factor_all 0.0842
_refine_ls_R_factor_gt 0.0705
_refine_ls_shift/su_max 0.001
_refine_ls_shift/su_mean 0.000
_refine_ls_structure_factor_coef Fsqd
_refine_ls_weighting_details 'calc w=1/[\s^2^(Fo^2^)+(0.0257P)^2^+20.2545P] where P=(Fo^2^+2Fc^2^)/3'
_refine_ls_weighting_scheme calc
_refine_ls_wR_factor_gt 0.1518
_refine_ls_wR_factor_ref 0.1558
_reflns_number_gt 10849
_reflns_number_total 13294
_reflns_threshold_expression >2sigma(I)
_cod_data_source_file nchem.549-s5.cif
_cod_data_source_block p
_cod_original_cell_volume 4319.62(19)
_cod_original_sg_symbol_H-M p-1
_cod_database_code 1508018

loop_
_symmetry_equiv_pos_as_xyz
'x, y, z'
'-x, -y, -z'

loop_
_atom_site_label
_atom_site_type_symbol
_atom_site_fract_x
_atom_site_fract_y
_atom_site_fract_z
_atom_site_U_iso_or_equiv
_atom_site_adp_type
_atom_site_occupancy
_atom_site_symmetry_multiplicity
_atom_site_calc_flag
_atom_site_refinement_flags
_atom_site_disorder_assembly
_atom_site_disorder_group
C1A C 0.5910(7) 1.2614(5) 0.2815(4) 0.0227(18) Uani 0.71 1 d P A 1
C1B C 0.4548(17) 1.0985(11) 0.2468(11) 0.021(4) Uiso 0.29 1 d P A 2
C2A C 0.5427(7) 1.1367(4) 0.2259(4) 0.0206(17) Uani 0.71 1 d PD A 1
C2B C 0.5987(13) 1.2041(13) 0.2375(12) 0.033(5) Uiso 0.29 1 d PD A 2
C3A C 0.6761(7) 1.2494(4) 0.2328(4) 0.0226(18) Uani 0.71 1 d P A 1
C3B C 0.534(2) 1.0742(12) 0.1962(12) 0.029(5) Uiso 0.29 1 d P A 2
C4A C 0.4608(7) 1.0700(4) 0.1898(5) 0.0265(19) Uani 0.71 1 d PD A 1
C4B C 0.6194(17) 1.2840(12) 0.2392(13) 0.032(5) Uiso 0.29 1 d PD A 2
C5A C 0.6555(10) 1.1616(7) 0.2071(6) 0.022(3) Uani 0.71 1 d P A 1
C5B C 0.628(3) 1.1419(19) 0.206(2) 0.031(11) Uiso 0.29 1 d P A 2
C6A C 1.1105(6) 0.6312(5) 0.3493(4) 0.0279(17) Uani 0.85 1 d P . .
C6B C 1.141(4) 0.668(3) 0.356(3) 0.049(18) Uiso 0.15 1 d PD B 4
C7A C 1.0716(5) 0.6924(4) 0.3182(3) 0.0232(15) Uani 0.85 1 d PD B .
C7B C 1.022(3) 0.642(2) 0.311(2) 0.022(8) Uiso 0.15 1 d PD B 4
C8A C 0.9727(6) 0.6718(6) 0.2751(4) 0.0221(19) Uani 0.85 1 d PD . .
C8B C 0.995(4) 0.699(2) 0.283(3) 0.014(14) Uiso 0.15 1 d PD B 4
C9A C 0.9291(6) 0.5917(4) 0.2584(4) 0.0251(16) Uani 0.85 1 d P B .
C9B C 1.075(3) 0.767(2) 0.3002(16) 0.025(9) Uiso 0.15 1 d PD B 4
C10A C 1.1145(7) 0.7710(4) 0.3486(4) 0.0253(16) Uani 0.85 1 d P . .
C10B C 0.914(3) 0.574(3) 0.301(2) 0.036(11) Uiso 0.15 1 d PD B 4
C11A C 1.0015(6) 0.5657(4) 0.3195(4) 0.0302(17) Uani 0.85 1 d P B .
C11B C 1.157(4) 0.750(2) 0.362(2) 0.022(11) Uiso 0.15 1 d P B 4
C12 C 0.9451(5) 0.5622(3) 0.3814(3) 0.0259(13) Uani 1 1 d . . .
C13 C 1.0830(5) 0.8031(4) 0.5629(3) 0.0297(14) Uani 1 1 d . B .
C14 C 0.5025(5) 1.1887(3) 0.2582(3) 0.0252(13) Uani 1 1 d D . .
C15 C 0.7974(5) 0.5847(3) 0.2598(3) 0.0260(13) Uani 1 1 d D . .
C16 C 0.3962(5) 1.2065(3) 0.2482(3) 0.0230(13) Uani 1 1 d . A .
C17 C 1.0350(5) 0.8710(3) 0.3956(3) 0.0273(14) Uani 1 1 d . . .
C18 C 0.9395(5) 0.9242(3) 0.4813(3) 0.0284(14) Uani 1 1 d . . .
C19 C 0.5439(5) 0.6601(3) 0.3584(3) 0.0235(13) Uani 1 1 d . . .
C20 C 0.5382(5) 1.1036(3) 0.0814(3) 0.0280(14) Uani 1 1 d . A .
C21 C 0.6807(5) 0.5372(3) 0.4491(4) 0.0312(15) Uani 1 1 d . B .
C22 C 0.7585(5) 0.8968(3) 0.4141(3) 0.0257(13) Uani 1 1 d . . .
C23 C 0.4759(6) 1.3889(3) -0.0085(3) 0.0325(15) Uani 1 1 d . . .
C24 C 0.8834(5) 0.7132(3) 0.2709(3) 0.0200(12) Uani 1 1 d . B .
C25 C 0.8345(5) 0.8909(3) 0.3613(3) 0.0235(13) Uani 1 1 d . B .
C26 C 0.1797(6) 1.3560(4) -0.0219(4) 0.0362(16) Uani 1 1 d . . .
C27 C 0.3993(5) 1.0684(3) -0.0288(4) 0.0331(15) Uani 1 1 d . A .
C28 C 0.5013(5) 1.1126(3) 0.0083(3) 0.0289(14) Uani 1 1 d . . .
C29 C 0.6849(5) 0.5673(3) 0.5212(3) 0.0296(14) Uani 1 1 d . . .
C30 C 0.0608(5) 1.1446(4) 0.0680(4) 0.0355(16) Uani 1 1 d . A .
C31 C 0.5466(5) 0.7319(3) 0.3768(3) 0.0234(13) Uani 1 1 d . B .
C32 C 0.5418(5) 0.7134(4) 0.4995(3) 0.0289(14) Uani 1 1 d . B .
C33 C 0.0667(6) 1.1325(4) -0.0589(3) 0.0388(17) Uani 1 1 d . . .
C34 C 0.8261(5) 0.5376(3) 0.3774(3) 0.0262(13) Uani 1 1 d . B .
C35 C 0.4703(6) 1.2738(4) -0.0844(3) 0.0341(15) Uani 1 1 d . . .
C36 C 0.6154(5) 0.6156(4) 0.5367(3) 0.0293(14) Uani 1 1 d . B .
C37 C 0.6449(5) 1.2800(3) 0.1643(3) 0.0253(13) Uani 1 1 d . . .
C38 C 0.4784(5) 1.1989(4) -0.0770(3) 0.0300(14) Uani 1 1 d . . .
C39 C 0.9651(6) 0.8819(4) 0.5958(3) 0.0330(15) Uani 1 1 d . . .
C40 C 0.1708(5) 1.0571(4) 0.0952(4) 0.0358(16) Uani 1 1 d . A .
C41 C 1.0173(5) 0.6710(3) 0.5581(3) 0.0285(14) Uani 1 1 d . B .
C42 C 0.7704(6) 0.6912(4) 0.6272(3) 0.0340(16) Uani 1 1 d . B .
C43 C 1.0870(5) 0.8601(3) 0.5203(3) 0.0283(14) Uani 1 1 d . . .
C44 C 0.8006(5) 0.5827(4) 0.5570(3) 0.0285(14) Uani 1 1 d . B .
C45 C 0.3734(6) 1.1532(4) -0.1130(3) 0.0358(16) Uani 1 1 d . . .
C46 C 1.0105(5) 0.9051(3) 0.5366(3) 0.0278(14) Uani 1 1 d . B .
C47 C 0.3099(5) 1.3033(3) 0.2099(3) 0.0265(14) Uani 1 1 d . A .
C48 C 0.9507(6) 0.7621(4) 0.6356(3) 0.0323(15) Uani 1 1 d . . .
C49 C 0.5445(5) 0.7602(4) 0.4482(3) 0.0282(14) Uani 1 1 d . B .
C50 C 0.5980(5) 0.6312(3) 0.2996(3) 0.0230(13) Uani 1 1 d . B .
C51 C 0.5443(5) 0.6125(3) 0.4105(3) 0.0272(14) Uani 1 1 d . B .
C52 C 0.5966(5) 1.3141(3) 0.0290(3) 0.0254(13) Uani 1 1 d . A .
C53 C 0.6499(5) 0.5704(3) 0.3307(3) 0.0241(13) Uani 1 1 d . . .
C54 C 0.8439(5) 0.6431(4) 0.6076(3) 0.0305(15) Uani 1 1 d . . .
C55 C 1.0871(5) 0.7315(3) 0.5354(3) 0.0275(14) Uani 1 1 d . . .
C56 C 0.9015(5) 0.7859(3) 0.3016(3) 0.0242(13) Uani 1 1 d . . .
C57 C 0.6731(5) 0.8595(3) 0.5337(3) 0.0296(14) Uani 1 1 d . B .
C58 C 0.5275(6) 1.3303(3) -0.0314(3) 0.0305(15) Uani 1 1 d . . .
C60 C 0.6120(5) 0.5601(3) 0.3945(3) 0.0238(13) Uani 1 1 d . B .
C61 C 0.6103(5) 0.7916(3) 0.3433(3) 0.0239(13) Uani 1 1 d . . .
C62 C 0.0589(5) 1.2173(4) 0.0695(3) 0.0291(14) Uani 1 1 d . . .
C63 C 0.2149(6) 1.0690(4) -0.0859(4) 0.0380(17) Uani 1 1 d . . .
C64 C 0.4643(6) 1.0649(3) 0.1145(3) 0.0306(15) Uani 1 1 d . . .
C65 C 0.5420(5) 1.1816(3) -0.0163(3) 0.0249(13) Uani 1 1 d . A .
C66 C 0.7824(6) 0.9049(3) 0.5433(3) 0.0314(15) Uani 1 1 d . . .
C67 C 0.5931(5) 1.3652(3) 0.0889(4) 0.0316(15) Uani 1 1 d . . .
C68 C 0.6442(5) 1.1537(3) 0.1250(3) 0.0257(13) Uani 1 1 d . . .
C69 C 0.9508(5) 0.9060(3) 0.4090(3) 0.0274(14) Uani 1 1 d . B .
C70 C 0.9738(5) 0.6046(3) 0.5074(3) 0.0258(13) Uani 1 1 d . . .
C71 C 0.2124(5) 1.2506(3) 0.1774(3) 0.0249(13) Uani 1 1 d . . .
C72 C 0.2872(6) 1.4041(4) 0.0062(4) 0.0354(16) Uani 1 1 d . . .
C73 C 0.6060(5) 1.3456(4) 0.1566(3) 0.0322(15) Uani 1 1 d . A .
C74 C 1.1007(5) 0.8456(3) 0.4511(3) 0.0271(14) Uani 1 1 d . B .
C75 C 0.5143(6) 1.4092(3) 0.0663(4) 0.0348(16) Uani 1 1 d . A .
C76 C 1.1200(5) 0.7212(3) 0.4665(3) 0.0270(14) Uani 1 1 d . B .
C77 C 1.1202(5) 0.6442(3) 0.4331(3) 0.0251(13) Uani 1 1 d . B .
C78 C 0.9529(5) 0.6872(4) 0.6092(3) 0.0279(14) Uani 1 1 d . B .
C79 C 0.1439(6) 1.1166(4) -0.1036(4) 0.0386(17) Uani 1 1 d . . .
C80 C 0.3645(6) 1.3876(4) -0.0392(4) 0.0364(16) Uani 1 1 d . . .
C81 C 0.1848(6) 1.1817(4) -0.1298(3) 0.0382(17) Uani 1 1 d . . .
C82 C 0.2113(5) 1.1743(4) 0.1770(3) 0.0315(15) Uani 1 1 d . A .
C83 C 0.2729(6) 1.0432(4) 0.1241(4) 0.0387(17) Uani 1 1 d . . .
C84 C 0.3311(6) 1.3816(3) 0.1946(3) 0.0311(15) Uani 1 1 d . . .
C85 C 0.8554(6) 0.8827(3) 0.6001(3) 0.0319(15) Uani 1 1 d . B .
C86 C 0.0655(5) 1.1013(4) 0.0036(4) 0.0371(16) Uani 1 1 d . A .
C87 C 0.3328(5) 1.0891(4) -0.0888(3) 0.0329(15) Uani 1 1 d . . .
C88 C 1.1269(5) 0.7778(3) 0.4277(3) 0.0240(13) Uani 1 1 d . B .
C89 C 0.6555(5) 0.8519(3) 0.4051(3) 0.0260(14) Uani 1 1 d . B .
C90 C 0.6394(5) 1.2290(3) 0.1083(3) 0.0242(13) Uani 1 1 d . A .
C91 C 0.5341(5) 1.3660(4) 0.2023(3) 0.0343(16) Uani 1 1 d . . .
C92 C 0.4487(6) 1.4001(4) 0.1772(3) 0.0345(16) Uani 1 1 d . A .
C93 C 0.6109(5) 0.8333(3) 0.4651(3) 0.0275(14) Uani 1 1 d . . .
C94 C 0.3513(6) 1.0330(3) 0.0793(4) 0.0344(16) Uani 1 1 d . A .
C95 C 0.3222(6) 1.0306(4) 0.0084(4) 0.0367(16) Uani 1 1 d . . .
C96 C 0.6597(5) 0.6784(4) 0.5916(3) 0.0316(15) Uani 1 1 d . . .
C97 C 0.3579(6) 1.2745(4) -0.1184(3) 0.0353(16) Uani 1 1 d . . .
C98 C 0.1177(5) 1.3242(4) 0.0235(3) 0.0312(15) Uani 1 1 d . . .
C99 C 0.1585(5) 1.3409(4) 0.0982(3) 0.0309(15) Uani 1 1 d . . .
C100 C 0.8238(5) 0.9225(3) 0.4836(3) 0.0287(14) Uani 1 1 d . B .
C101 C 1.0127(5) 0.8186(4) 0.6129(3) 0.0302(15) Uani 1 1 d . B .
C102 C 1.0137(5) 0.5968(3) 0.4427(3) 0.0263(13) Uani 1 1 d . B .
C103 C 1.0248(5) 0.8271(3) 0.3246(3) 0.0316(15) Uani 1 1 d D B .
C104 C 0.2561(5) 1.3879(3) 0.1255(3) 0.0301(15) Uani 1 1 d . . .
C105 C 0.7920(5) 0.5322(3) 0.4411(3) 0.0287(14) Uani 1 1 d . . .
C106 C 0.8367(6) 0.7648(4) 0.6447(3) 0.0331(15) Uani 1 1 d . B .
C107 C 0.6746(6) 0.8104(4) 0.5855(3) 0.0313(15) Uani 1 1 d . . .
C108 C 0.0585(5) 1.2498(4) 0.0059(3) 0.0318(15) Uani 1 1 d . . .
C109 C 0.7885(6) 0.8239(4) 0.6256(3) 0.0325(15) Uani 1 1 d . B .
C110 C 0.8681(6) 0.5632(3) 0.5070(3) 0.0291(14) Uani 1 1 d . B .
C111 C 0.6935(5) 0.6895(3) 0.2886(3) 0.0208(12) Uani 1 1 d . . .
C112 C 0.1158(5) 1.2749(4) 0.1328(3) 0.0323(15) Uani 1 1 d . . .
C113 C 0.2099(6) 1.0347(4) -0.0234(4) 0.0379(17) Uani 1 1 d . A .
C114 C 0.7063(5) 0.7641(3) 0.3141(3) 0.0196(12) Uani 1 1 d . B .
C115 C 0.1179(5) 1.1157(4) 0.1303(4) 0.0333(15) Uani 1 1 d . . .
C116 C 0.4395(6) 1.4232(3) 0.1092(4) 0.0357(16) Uani 1 1 d . . .
C117 C 0.1378(6) 1.0506(4) 0.0208(4) 0.0389(17) Uani 1 1 d . . .
C118 C 0.2968(6) 1.1994(4) -0.1361(3) 0.0346(16) Uani 1 1 d . . .
C119 C 0.3276(5) 1.0753(4) 0.1991(4) 0.0427(19) Uani 1 1 d D A .
C120 C 0.4012(5) 1.2799(3) 0.2458(3) 0.0292(14) Uani 1 1 d . . .
C121 C 0.7838(5) 0.6649(3) 0.2656(3) 0.0228(13) Uani 1 1 d . B .
C122 C 0.0600(5) 1.2075(4) -0.0573(3) 0.0378(17) Uani 1 1 d . . .
C123 C 0.3054(5) 1.1526(4) 0.2113(4) 0.0323(15) Uani 1 1 d . . .
C124 C 0.6119(5) 0.7390(4) 0.5687(3) 0.0307(15) Uani 1 1 d . B .
C125 C 0.3049(6) 1.3297(4) -0.0950(3) 0.0374(16) Uani 1 1 d . . .
C126 C 0.6047(5) 1.2414(3) 0.0372(3) 0.0241(13) Uani 1 1 d . . .
C127 C 0.1315(6) 1.2386(4) -0.1035(3) 0.0374(16) Uani 1 1 d . . .
C128 C 0.3240(6) 1.4193(3) 0.0783(4) 0.0330(15) Uani 1 1 d . A .
C129 C 0.5213(5) 1.3235(3) 0.2626(3) 0.0358(16) Uani 1 1 d D A .
C130 C 0.8114(5) 0.8125(3) 0.3211(3) 0.0223(13) Uani 1 1 d . B .
C131 C 0.1894(6) 1.3102(4) -0.0864(3) 0.0383(17) Uani 1 1 d . . .
C132 C 0.5430(5) 0.6382(4) 0.4800(3) 0.0295(14) Uani 1 1 d . . .
C136 C 0.5947(10) 1.0506(7) 0.5237(6) 0.091(3) Uiso 1 1 d D . .
H13F H 0.6607 1.0855 0.5403 0.109 Uiso 1 1 calc R . .
C137 C 0.5366(10) 1.0252(7) 0.5728(6) 0.094(4) Uiso 1 1 d D . .
H13G H 0.5621 1.0428 0.6206 0.113 Uiso 1 1 calc R . .
C138 C 1.2351(11) 0.7987(7) 0.1125(7) 0.103(4) Uiso 1 1 d . . .
H13A H 1.2164 0.8257 0.0748 0.155 Uiso 1 1 calc R . .
H13B H 1.3133 0.8147 0.1337 0.155 Uiso 1 1 calc R . .
H13C H 1.1904 0.8070 0.1473 0.155 Uiso 1 1 calc R . .
Cl1A Cl 0.4995(2) 0.98895(11) 0.22010(13) 0.0351(5) Uani 0.71 1 d P A 1
Cl1B Cl 0.7632(5) 1.3184(3) 0.2960(3) 0.0378(13) Uiso 0.29 1 d P A 2
Cl2A Cl 0.81658(17) 1.29210(13) 0.27225(11) 0.0327(5) Uani 0.71 1 d P A 1
Cl2B Cl 0.5688(6) 0.9891(3) 0.2088(3) 0.0402(14) Uiso 0.29 1 d P A 2
Cl3A Cl 0.65047(17) 1.26497(12) 0.37155(10) 0.0297(5) Uani 0.71 1 d P A 1
Cl3B Cl 0.4869(5) 1.0694(3) 0.3302(3) 0.0372(13) Uiso 0.29 1 d P . 2
Cl4A Cl 1.06358(17) 0.87615(12) 0.25868(10) 0.0323(4) Uani 0.85 1 d P . .
Cl4B Cl 0.7526(17) 0.5345(12) 0.1747(7) 0.063(8) Uiso 0.15 1 d PD B 3
Cl5A Cl 0.7139(3) 0.52945(11) 0.17956(10) 0.0279(5) Uani 0.85 1 d P B .
Cl5B Cl 1.0360(10) 0.9048(6) 0.2706(6) 0.028(3) Uiso 0.15 1 d PD B 3
Cl6A Cl 0.95872(15) 0.56122(10) 0.17471(9) 0.0320(4) Uani 0.85 1 d P . .
Cl6B Cl 1.1416(8) 0.7785(5) 0.2258(5) 0.031(2) Uiso 0.15 1 d PD B 3
Cl7A Cl 1.25031(15) 0.80261(11) 0.32684(10) 0.0358(4) Uani 0.85 1 d P B .
Cl7B Cl 0.9685(9) 0.4961(6) 0.2602(6) 0.034(2) Uiso 0.15 1 d P B 3
Cl8A Cl 0.5436(3) 1.39232(18) 0.34116(14) 0.0273(7) Uani 0.71 1 d P A 1
Cl8B Cl 0.2441(7) 1.0277(5) 0.2595(4) 0.035(3) Uiso 0.29 1 d PD A 2
Cl9A Cl 0.2824(3) 1.02258(14) 0.26091(14) 0.0319(6) Uani 0.71 1 d PD A 1
Cl9B Cl 0.5719(8) 1.3808(5) 0.3434(5) 0.033(3) Uiso 0.29 1 d PD A 2
Cl10 Cl 1.03342(16) 0.47746(10) 0.29641(10) 0.0348(4) Uani 0.85 1 d P . .
Cl11 Cl 0.75908(13) 1.12152(10) 0.25341(9) 0.0396(4) Uani 1 1 d . . .
Cl12 Cl 0.01856(13) 1.07962(10) 0.18348(10) 0.0424(4) Uani 1 1 d . A .
Cl13 Cl 1.23436(13) 0.61349(9) 0.32134(9) 0.0365(4) Uani 1 1 d D B .
Cl14 Cl 0.81924(14) 0.95449(8) 0.29910(9) 0.0362(4) Uani 1 1 d . . .
Cl15 Cl 0.30599(14) 1.44406(8) 0.26531(8) 0.0357(4) Uani 1 1 d . . .
Cl16 Cl 0.01660(14) 1.29454(11) 0.18807(9) 0.0433(4) Uani 1 1 d . . .
Cl17 Cl 0.76641(13) 1.12697(10) 0.09800(9) 0.0386(4) Uani 1 1 d . A .
Cl18 Cl 0.49387(12) 0.60191(8) 0.21860(8) 0.0292(3) Uani 1 1 d . . .
Cl19 Cl 0.51888(13) 0.81933(9) 0.27198(8) 0.0319(3) Uani 1 1 d . B .
Cl20 Cl 1.24225(13) 0.61663(9) 0.47912(9) 0.0368(4) Uani 1 1 d . . .
Cl21 Cl 1.3033(9) 0.7870(5) 0.3696(6) 0.030(2) Uiso 0.15 1 d P B 3
C133 C 1.1614(7) 0.5676(3) 0.0368(5) 0.108(4) Uiso 1 1 d G . .
H13D H 1.1446 0.5175 0.0210 0.130 Uiso 1 1 calc R . .
C134 C 1.2074(7) 0.5941(4) 0.1074(4) 0.107(4) Uiso 1 1 d G . .
H13E H 1.2214 0.5616 0.1388 0.128 Uiso 1 1 calc R . .
C135 C 1.2324(7) 0.6691(4) 0.1309(3) 0.106(4) Uiso 1 1 d G . .
H13H H 1.2632 0.6868 0.1782 0.127 Uiso 1 1 calc R . .
C140 C 1.2114(6) 0.7176(3) 0.0839(4) 0.078(3) Uiso 1 1 d G . .
C141 C 1.1654(6) 0.6912(4) 0.0133(3) 0.074(3) Uiso 1 1 d G . .
H14A H 1.1513 0.7237 -0.0181 0.089 Uiso 1 1 calc R . .
C142 C 1.1404(6) 0.6162(4) -0.0102(3) 0.092(3) Uiso 1 1 d G . .
H14B H 1.1096 0.5985 -0.0575 0.111 Uiso 1 1 calc R . .
C139 C 0.4367(11) 0.9715(7) 0.5488(7) 0.099(4) Uiso 1 1 d . . .
C143 C 0.3774(19) 0.9408(12) 0.5990(12) 0.082(6) Uiso 0.50 1 d P . .
H14F H 0.3114 0.9059 0.5747 0.124 Uiso 0.50 1 calc PR . .
H14I H 0.3558 0.9792 0.6274 0.124 Uiso 0.50 1 calc PR . .
H14G H 0.4252 0.9169 0.6288 0.124 Uiso 0.50 1 calc PR . .
C144 C 0.7522(5) 0.5556(3) 0.3195(3) 0.0261(13) Uani 1 1 d . B .

loop_
_atom_site_aniso_label
_atom_site_aniso_U_11
_atom_site_aniso_U_22
_atom_site_aniso_U_33
_atom_site_aniso_U_23
_atom_site_aniso_U_13
_atom_site_aniso_U_12
C1A 0.020(4) 0.028(4) 0.019(4) 0.000(4) 0.003(3) 0.006(3)
C2A 0.022(4) 0.019(4) 0.020(4) 0.002(3) 0.001(3) 0.007(3)
C3A 0.021(4) 0.027(4) 0.014(4) -0.001(3) -0.001(3) -0.006(4)
C4A 0.026(5) 0.019(4) 0.036(5) 0.006(4) 0.004(4) 0.010(4)
C5A 0.008(5) 0.024(6) 0.032(6) 0.005(5) 0.000(4) 0.003(5)
C6A 0.016(4) 0.038(5) 0.030(4) 0.001(4) 0.009(3) 0.006(4)
C7A 0.022(4) 0.030(4) 0.022(4) 0.003(3) 0.011(3) 0.010(3)
C8A 0.021(4) 0.027(5) 0.017(4) 0.000(4) 0.008(3) -0.001(4)
C9A 0.024(4) 0.027(4) 0.023(4) -0.005(3) 0.006(3) 0.007(3)
C10A 0.017(4) 0.028(4) 0.029(5) 0.002(3) 0.006(3) -0.002(3)
C11A 0.035(4) 0.023(4) 0.031(4) -0.002(3) 0.007(3) 0.008(3)
C12 0.033(3) 0.019(3) 0.026(3) 0.005(3) 0.004(3) 0.009(3)
C13 0.024(3) 0.038(4) 0.020(3) 0.002(3) -0.007(3) 0.001(3)
C14 0.031(3) 0.031(3) 0.013(3) 0.005(2) -0.002(2) 0.012(3)
C15 0.020(3) 0.020(3) 0.033(4) -0.004(3) -0.001(3) 0.002(2)
C16 0.026(3) 0.031(3) 0.014(3) 0.003(2) 0.005(2) 0.010(3)
C17 0.028(3) 0.025(3) 0.027(3) 0.002(3) 0.006(3) 0.000(3)
C18 0.037(4) 0.018(3) 0.027(3) -0.003(3) 0.005(3) 0.003(3)
C19 0.015(3) 0.032(3) 0.022(3) 0.005(3) 0.002(2) 0.001(2)
C20 0.031(3) 0.023(3) 0.032(4) -0.004(3) 0.005(3) 0.017(3)
C21 0.036(4) 0.017(3) 0.038(4) 0.006(3) 0.007(3) -0.001(3)
C22 0.034(4) 0.018(3) 0.027(3) -0.001(2) 0.007(3) 0.010(3)
C23 0.040(4) 0.028(3) 0.035(4) 0.015(3) 0.014(3) 0.006(3)
C24 0.025(3) 0.025(3) 0.011(3) 0.002(2) 0.005(2) 0.005(2)
C25 0.032(3) 0.014(3) 0.023(3) 0.003(2) 0.003(3) 0.004(2)
C26 0.041(4) 0.047(4) 0.031(4) 0.017(3) 0.006(3) 0.030(3)
C27 0.031(4) 0.029(3) 0.036(4) -0.008(3) 0.004(3) 0.009(3)
C28 0.031(3) 0.029(3) 0.026(3) -0.005(3) 0.009(3) 0.010(3)
C29 0.036(4) 0.027(3) 0.028(3) 0.014(3) 0.007(3) 0.004(3)
C30 0.015(3) 0.048(4) 0.041(4) 0.008(3) 0.001(3) 0.003(3)
C31 0.018(3) 0.031(3) 0.023(3) 0.003(3) 0.004(2) 0.011(3)
C32 0.025(3) 0.037(4) 0.031(4) 0.006(3) 0.014(3) 0.013(3)
C33 0.028(4) 0.051(4) 0.026(4) -0.008(3) -0.010(3) 0.002(3)
C34 0.034(4) 0.017(3) 0.026(3) -0.001(2) 0.002(3) 0.009(3)
C35 0.038(4) 0.045(4) 0.025(3) 0.012(3) 0.014(3) 0.013(3)
C36 0.031(3) 0.038(4) 0.023(3) 0.012(3) 0.014(3) 0.003(3)
C37 0.016(3) 0.034(3) 0.021(3) -0.001(3) 0.005(2) -0.003(3)
C38 0.033(4) 0.039(4) 0.019(3) -0.001(3) 0.009(3) 0.011(3)
C39 0.039(4) 0.035(4) 0.016(3) -0.012(3) -0.004(3) 0.002(3)
C40 0.027(4) 0.032(4) 0.050(4) 0.017(3) 0.011(3) 0.003(3)
C41 0.030(3) 0.035(4) 0.022(3) 0.009(3) -0.003(3) 0.013(3)
C42 0.049(4) 0.046(4) 0.012(3) 0.011(3) 0.011(3) 0.014(3)
C43 0.027(3) 0.025(3) 0.027(3) -0.001(3) -0.004(3) 0.002(3)
C44 0.035(4) 0.037(4) 0.018(3) 0.013(3) 0.006(3) 0.012(3)
C45 0.040(4) 0.045(4) 0.017(3) -0.009(3) 0.004(3) 0.008(3)
C46 0.031(3) 0.024(3) 0.023(3) -0.005(3) 0.001(3) 0.000(3)
C47 0.032(3) 0.031(3) 0.019(3) -0.005(3) 0.005(3) 0.016(3)
C48 0.035(4) 0.046(4) 0.014(3) 0.005(3) 0.001(3) 0.007(3)
C49 0.024(3) 0.040(4) 0.026(3) 0.007(3) 0.008(3) 0.018(3)
C50 0.024(3) 0.020(3) 0.024(3) 0.001(2) 0.002(2) 0.006(2)
C51 0.019(3) 0.026(3) 0.034(4) 0.004(3) 0.005(3) -0.004(2)
C52 0.027(3) 0.023(3) 0.026(3) 0.003(3) 0.011(3) 0.001(3)
C53 0.026(3) 0.021(3) 0.022(3) 0.002(2) -0.002(2) 0.004(2)
C54 0.037(4) 0.038(4) 0.022(3) 0.016(3) 0.007(3) 0.013(3)
C55 0.025(3) 0.033(3) 0.021(3) 0.001(3) -0.005(3) 0.010(3)
C56 0.024(3) 0.027(3) 0.020(3) 0.005(3) 0.008(2) -0.002(3)
C57 0.032(4) 0.031(3) 0.029(4) -0.004(3) 0.011(3) 0.015(3)
C58 0.037(4) 0.031(3) 0.028(3) 0.008(3) 0.018(3) 0.004(3)
C60 0.027(3) 0.020(3) 0.022(3) 0.008(2) 0.000(2) 0.000(2)
C61 0.029(3) 0.023(3) 0.019(3) 0.001(2) 0.004(3) 0.007(3)
C62 0.018(3) 0.045(4) 0.026(3) 0.006(3) 0.002(3) 0.011(3)
C63 0.033(4) 0.043(4) 0.028(4) -0.014(3) -0.003(3) 0.004(3)
C64 0.043(4) 0.022(3) 0.033(4) 0.002(3) 0.013(3) 0.016(3)
C65 0.025(3) 0.032(3) 0.019(3) -0.001(3) 0.007(2) 0.010(3)
C66 0.041(4) 0.026(3) 0.029(4) -0.004(3) 0.011(3) 0.012(3)
C67 0.023(3) 0.031(3) 0.038(4) -0.006(3) 0.006(3) 0.003(3)
C68 0.020(3) 0.026(3) 0.032(3) -0.004(3) 0.007(3) 0.011(3)
C69 0.034(4) 0.018(3) 0.027(3) 0.002(3) 0.000(3) 0.000(3)
C70 0.030(3) 0.026(3) 0.025(3) 0.007(3) 0.002(3) 0.015(3)
C71 0.022(3) 0.038(4) 0.019(3) 0.002(3) 0.008(2) 0.015(3)
C72 0.045(4) 0.034(4) 0.037(4) 0.018(3) 0.012(3) 0.020(3)
C73 0.022(3) 0.043(4) 0.025(3) -0.009(3) 0.002(3) 0.003(3)
C74 0.019(3) 0.029(3) 0.031(4) 0.004(3) 0.004(3) 0.001(3)
C75 0.033(4) 0.027(3) 0.042(4) 0.002(3) 0.008(3) 0.001(3)
C76 0.020(3) 0.034(3) 0.025(3) 0.002(3) -0.002(2) 0.007(3)
C77 0.022(3) 0.031(3) 0.025(3) 0.005(3) 0.001(2) 0.014(3)
C78 0.034(4) 0.039(4) 0.013(3) 0.009(3) -0.003(3) 0.016(3)
C79 0.033(4) 0.043(4) 0.028(4) -0.011(3) -0.010(3) 0.006(3)
C80 0.047(4) 0.033(4) 0.036(4) 0.014(3) 0.014(3) 0.015(3)
C81 0.047(4) 0.052(4) 0.012(3) 0.000(3) -0.002(3) 0.012(3)
C82 0.022(3) 0.041(4) 0.031(4) 0.015(3) 0.006(3) 0.001(3)
C83 0.035(4) 0.032(4) 0.055(5) 0.023(3) 0.011(3) 0.008(3)
C84 0.039(4) 0.028(3) 0.029(4) -0.001(3) 0.008(3) 0.017(3)
C85 0.042(4) 0.032(4) 0.018(3) -0.010(3) 0.001(3) 0.012(3)
C86 0.018(3) 0.039(4) 0.045(4) -0.003(3) -0.002(3) -0.002(3)
C87 0.034(4) 0.032(4) 0.028(4) -0.011(3) 0.004(3) 0.006(3)
C88 0.018(3) 0.028(3) 0.022(3) -0.003(3) 0.001(2) 0.000(2)
C89 0.036(4) 0.022(3) 0.020(3) 0.001(2) 0.001(3) 0.015(3)
C90 0.017(3) 0.031(3) 0.026(3) 0.003(3) 0.008(2) 0.005(2)
C91 0.030(4) 0.040(4) 0.028(4) -0.014(3) 0.005(3) 0.007(3)
C92 0.036(4) 0.034(4) 0.029(4) -0.013(3) 0.005(3) 0.010(3)
C93 0.031(3) 0.029(3) 0.028(3) 0.002(3) 0.011(3) 0.016(3)
C94 0.035(4) 0.023(3) 0.051(5) 0.011(3) 0.014(3) 0.011(3)
C95 0.033(4) 0.026(3) 0.050(5) 0.002(3) 0.006(3) 0.007(3)
C96 0.032(4) 0.048(4) 0.020(3) 0.012(3) 0.016(3) 0.007(3)
C97 0.049(4) 0.050(4) 0.012(3) 0.012(3) 0.007(3) 0.019(3)
C98 0.027(3) 0.043(4) 0.028(4) 0.007(3) 0.000(3) 0.022(3)
C99 0.028(4) 0.036(4) 0.037(4) 0.010(3) 0.013(3) 0.022(3)
C100 0.037(4) 0.021(3) 0.028(3) -0.002(3) 0.003(3) 0.012(3)
C101 0.032(4) 0.037(4) 0.017(3) -0.003(3) -0.006(3) 0.009(3)
C102 0.029(3) 0.023(3) 0.030(3) 0.007(3) 0.004(3) 0.014(3)
C103 0.034(4) 0.025(3) 0.032(4) 0.000(3) 0.014(3) -0.006(3)
C104 0.034(4) 0.031(3) 0.031(4) 0.003(3) 0.007(3) 0.023(3)
C105 0.030(3) 0.023(3) 0.033(4) 0.006(3) 0.000(3) 0.010(3)
C106 0.040(4) 0.046(4) 0.014(3) 0.001(3) 0.004(3) 0.012(3)
C107 0.037(4) 0.043(4) 0.018(3) 0.002(3) 0.011(3) 0.016(3)
C108 0.017(3) 0.051(4) 0.030(4) 0.013(3) -0.002(3) 0.016(3)
C109 0.043(4) 0.042(4) 0.014(3) -0.001(3) 0.009(3) 0.014(3)
C110 0.039(4) 0.025(3) 0.026(3) 0.011(3) 0.002(3) 0.014(3)
C111 0.021(3) 0.026(3) 0.015(3) 0.004(2) 0.000(2) 0.006(2)
C112 0.028(3) 0.048(4) 0.026(3) 0.010(3) 0.008(3) 0.015(3)
C113 0.031(4) 0.029(4) 0.050(4) -0.003(3) 0.006(3) 0.004(3)
C114 0.024(3) 0.022(3) 0.016(3) 0.006(2) 0.003(2) 0.011(2)
C115 0.022(3) 0.038(4) 0.041(4) 0.011(3) 0.009(3) 0.005(3)
C116 0.039(4) 0.024(3) 0.045(4) -0.002(3) 0.012(3) 0.010(3)
C117 0.029(4) 0.033(4) 0.050(5) 0.003(3) 0.003(3) 0.001(3)
C118 0.039(4) 0.055(4) 0.008(3) 0.003(3) -0.002(3) 0.011(3)
C119 0.032(4) 0.032(4) 0.063(5) 0.031(4) 0.000(3) -0.002(3)
C120 0.035(4) 0.027(3) 0.021(3) -0.009(3) -0.003(3) 0.012(3)
C121 0.025(3) 0.021(3) 0.020(3) -0.003(2) 0.003(2) 0.005(2)
C122 0.026(4) 0.057(5) 0.028(4) 0.008(3) -0.010(3) 0.016(3)
C123 0.021(3) 0.037(4) 0.041(4) 0.022(3) 0.004(3) 0.002(3)
C124 0.032(4) 0.044(4) 0.025(3) 0.008(3) 0.014(3) 0.019(3)
C125 0.052(4) 0.048(4) 0.019(3) 0.017(3) 0.007(3) 0.019(3)
C126 0.023(3) 0.032(3) 0.019(3) -0.001(3) 0.011(2) 0.008(3)
C127 0.037(4) 0.053(5) 0.022(3) 0.005(3) -0.004(3) 0.018(3)
C128 0.043(4) 0.026(3) 0.036(4) 0.005(3) 0.010(3) 0.021(3)
C129 0.031(4) 0.028(3) 0.041(4) -0.013(3) -0.008(3) 0.013(3)
C130 0.033(3) 0.019(3) 0.014(3) 0.002(2) 0.002(2) 0.004(3)
C131 0.043(4) 0.056(5) 0.021(3) 0.016(3) 0.001(3) 0.025(4)
C132 0.021(3) 0.038(4) 0.032(4) 0.010(3) 0.010(3) 0.003(3)
Cl1A 0.0369(13) 0.0255(11) 0.0468(14) 0.0126(10) 0.0085(11) 0.0121(9)
Cl2A 0.0177(10) 0.0443(13) 0.0300(11) -0.0027(10) 0.0009(9) -0.0006(9)
Cl3A 0.0265(11) 0.0435(12) 0.0163(10) 0.0010(9) -0.0019(8) 0.0078(9)
Cl4A 0.0305(10) 0.0353(11) 0.0298(10) 0.0066(8) 0.0116(8) -0.0035(9)
Cl5A 0.0389(14) 0.0234(10) 0.0202(10) -0.0030(7) 0.0059(9) 0.0067(9)
Cl6A 0.0344(10) 0.0379(10) 0.0244(9) -0.0026(8) 0.0074(7) 0.0125(8)
Cl7A 0.0232(9) 0.0427(11) 0.0399(11) 0.0029(9) 0.0113(8) -0.0001(8)
Cl8A 0.0256(16) 0.0287(15) 0.0215(14) -0.0061(9) 0.0024(10) -0.0020(14)
Cl9A 0.0347(17) 0.0246(13) 0.0386(16) 0.0145(9) 0.0052(13) 0.0075(12)
Cl10 0.0376(10) 0.0314(10) 0.0376(11) 0.0009(8) 0.0054(8) 0.0175(8)
Cl11 0.0301(8) 0.0525(10) 0.0400(10) 0.0114(8) 0.0005(7) 0.0224(8)
Cl12 0.0232(8) 0.0528(10) 0.0494(10) 0.0147(8) 0.0084(7) -0.0028(7)
Cl13 0.0270(8) 0.0483(10) 0.0381(9) 0.0038(7) 0.0103(7) 0.0157(7)
Cl14 0.0490(10) 0.0238(8) 0.0347(9) 0.0100(7) 0.0035(7) 0.0053(7)
Cl15 0.0494(10) 0.0279(8) 0.0342(9) -0.0025(7) 0.0153(7) 0.0173(7)
Cl16 0.0309(9) 0.0687(12) 0.0397(10) 0.0104(8) 0.0148(7) 0.0263(8)
Cl17 0.0299(8) 0.0496(10) 0.0424(10) 0.0030(8) 0.0126(7) 0.0214(7)
Cl18 0.0241(7) 0.0322(8) 0.0254(8) 0.0005(6) -0.0034(6) 0.0006(6)
Cl19 0.0324(8) 0.0380(9) 0.0292(8) 0.0097(7) 0.0034(6) 0.0169(7)
Cl20 0.0300(8) 0.0454(9) 0.0366(9) 0.0076(7) -0.0017(7) 0.0191(7)
C144 0.028(3) 0.018(3) 0.031(3) 0.000(3) 0.004(3) 0.005(3)

loop_
_atom_type_symbol
_atom_type_description
_atom_type_scat_dispersion_real
_atom_type_scat_dispersion_imag
_atom_type_scat_source
C C 0.0181 0.0091 'International Tables Vol C Tables 4.2.6.8 and 6.1.1.4'
H H 0.0000 0.0000 'International Tables Vol C Tables 4.2.6.8 and 6.1.1.4'
Cl Cl 0.3639 0.7018 'International Tables Vol C Tables 4.2.6.8 and 6.1.1.4'

loop_
_geom_angle_atom_site_label_1
_geom_angle_atom_site_label_2
_geom_angle_atom_site_label_3
_geom_angle
_geom_angle_site_symmetry_1
_geom_angle_site_symmetry_3
C14 C1A C3A 100.7(6) . .
C14 C1A C129 104.0(6) . .
C3A C1A C129 114.1(7) . .
C14 C1A Cl3A 107.5(5) . .
C3A C1A Cl3A 112.1(6) . .
C129 C1A Cl3A 116.5(5) . .
C3B C1B C119 105.1(15) . .
C3B C1B C14 98.6(13) . .
C119 C1B C14 111.5(12) . .
C3B C1B Cl3B 111.4(14) . .
C119 C1B Cl3B 120.8(12) . .
C14 C1B Cl3B 107.2(11) . .
C14 C2A C4A 116.8(7) . .
C14 C2A C5A 115.1(7) . .
C4A C2A C5A 124.1(8) . .
C14 C2B C5B 112(2) . .
C14 C2B C4B 104.2(15) . .
C5B C2B C4B 141(2) . .
C37 C3A C1A 110.1(7) . .
C37 C3A C5A 103.5(6) . .
C1A C3A C5A 106.8(7) . .
C37 C3A Cl2A 107.8(5) . .
C1A C3A Cl2A 113.0(5) . .
C5A C3A Cl2A 115.1(6) . .
C5B C3B C1B 103(2) . .
C5B C3B C64 106(2) . .
C1B C3B C64 107.6(17) . .
C5B C3B Cl2B 119(2) . .
C1B C3B Cl2B 112.8(15) . .
C64 C3B Cl2B 107.0(13) . .
C64 C4A C2A 106.9(7) . .
C64 C4A C119 108.1(6) . .
C2A C4A C119 111.6(6) . .
C64 C4A Cl1A 107.9(5) . .
C2A C4A Cl1A 111.2(6) . .
C119 C4A Cl1A 111.1(5) . .
C2B C4B C37 93.9(14) . .
C2B C4B C129 115.0(15) . .
C37 C4B C129 122.8(15) . .
C2B C4B Cl1B 104.7(15) . .
C37 C4B Cl1B 102.2(11) . .
C129 C4B Cl1B 115.0(12) . .
C2A C5A C68 110.5(8) . .
C2A C5A C3A 100.5(8) . .
C68 C5A C3A 104.5(8) . .
C2A C5A Cl11 111.1(8) . .
C68 C5A Cl11 116.7(7) . .
C3A C5A Cl11 112.2(7) . .
C2B C5B C3B 112(3) . .
C2B C5B C68 109(3) . .
C3B C5B C68 105(2) . .
C2B C5B Cl11 114(2) . .
C3B C5B Cl11 109(2) . .
C68 C5B Cl11 108(2) . .
C6B C6A C7B 97(5) . .
C6B C6A C7A 55(5) . .
C7B C6A C7A 42.0(17) . .
C6B C6A C77 82(5) . .
C7B C6A C77 117.6(18) . .
C7A C6A C77 110.4(6) . .
C6B C6A C11A 155(4) . .
C7B C6A C11A 58.7(18) . .
C7A C6A C11A 100.7(6) . .
C77 C6A C11A 105.2(6) . .
C6B C6A Cl13 83.1(17) . .
C7B C6A Cl13 127.2(18) . .
C7A C6A Cl13 111.5(5) . .
C77 C6A Cl13 114.7(5) . .
C11A C6A Cl13 113.4(6) . .
C6A C6B C7A 97(6) . .
C6A C6B C11B 157(6) . .
C7A C6B C11B 63(3) . .
C6A C6B C7B 56(4) . .
C7A C6B C7B 41(2) . .
C11B C6B C7B 102(4) . .
C6A C6B C77 73(5) . .
C7A C6B C77 122(2) . .
C11B C6B C77 108(3) . .
C7B C6B C77 101(3) . .
C6A C6B Cl13 74.5(12) . .
C7A C6B Cl13 123(4) . .
C11B C6B Cl13 125(4) . .
C7B C6B Cl13 109(3) . .
C77 C6B Cl13 109(3) . .
C6A C6B C10A 140(5) . .
C7A C6B C10A 46.5(17) . .
C11B C6B C10A 17(2) . .
C7B C6B C10A 85(2) . .
C77 C6B C10A 110.7(15) . .
Cl13 C6B C10A 134(3) . .
C7B C7A C8B 78(2) . .
C7B C7A C6B 86(4) . .
C8B C7A C6B 164(4) . .
C7B C7A C8A 55(2) . .
C8B C7A C8A 23.3(19) . .
C6B C7A C8A 141(3) . .
C7B C7A C11B 150(3) . .
C8B C7A C11B 126(3) . .
C6B C7A C11B 69(4) . .
C8A C7A C11B 149(2) . .
C7B C7A C6A 58(2) . .
C8B C7A C6A 136(2) . .
C6B C7A C6A 28(3) . .
C8A C7A C6A 112.8(8) . .
C11B C7A C6A 97(2) . .
C7B C7A C9B 143(3) . .
C8B C7A C9B 65(3) . .
C6B C7A C9B 130(4) . .
C8A C7A C9B 88.3(19) . .
C11B C7A C9B 63(2) . .
C6A C7A C9B 158.7(19) . .
C7B C7A C10A 157(2) . .
C8B C7A C10A 97(2) . .
C6B C7A C10A 97(3) . .
C8A C7A C10A 120.0(8) . .
C11B C7A C10A 28.9(19) . .
C6A C7A C10A 124.1(7) . .
C9B C7A C10A 38.1(15) . .
C7A C7B C8A 77(2) . .
C7A C7B C6A 80(3) . .
C8A C7B C6A 156(4) . .
C7A C7B C8B 55(3) . .
C8A C7B C8B 23(2) . .
C6A C7B C8B 134(4) . .
C7A C7B C11A 152(4) . .
C8A C7B C11A 130(4) . .
C6A C7B C11A 72.8(17) . .
C8B C7B C11A 153(4) . .
C7A C7B C9A 141(3) . .
C8A C7B C9A 67(2) . .
C6A C7B C9A 132(3) . .
C8B C7B C9A 90(3) . .
C11A C7B C9A 62.9(17) . .
C7A C7B C6B 53(3) . .
C8A C7B C6B 130(4) . .
C6A C7B C6B 27(2) . .
C8B C7B C6B 107(4) . .
C11A C7B C6B 100(3) . .
C9A C7B C6B 156(3) . .
C7A C7B C10B 164(4) . .
C8A C7B C10B 91(3) . .
C6A C7B C10B 113(2) . .
C8B C7B C10B 113(4) . .
C11A C7B C10B 41.8(15) . .
C9A C7B C10B 35.4(18) . .
C6B C7B C10B 139(4) . .
C8B C8A C7B 102(5) . .
C8B C8A C7A 55(5) . .
C7B C8A C7A 48(2) . .
C8B C8A C24 77(5) . .
C7B C8A C24 142(2) . .
C7A C8A C24 125.0(8) . .
C8B C8A C9A 170(5) . .
C7B C8A C9A 69(2) . .
C7A C8A C9A 115.4(8) . .
C24 C8A C9A 112.5(6) . .
C8B C8A C9B 9(6) . .
C7B C8A C9B 97(3) . .
C7A C8A C9B 49.3(14) . .
C24 C8A C9B 85.6(13) . .
C9A C8A C9B 161.9(13) . .
C8B C8A C10B 150(5) . .
C7B C8A C10B 55(2) . .
C7A C8A C10B 102.2(9) . .
C24 C8A C10B 108.2(10) . .
C9A C8A C10B 27.3(14) . .
C9B C8A C10B 149.0(15) . .
C8A C8B C7A 101(5) . .
C8A C8B C7B 55(4) . .
C7A C8B C7B 48(2) . .
C8A C8B C9B 168(8) . .
C7A C8B C9B 70(3) . .
C7B C8B C9B 118(4) . .
C8A C8B C24 81(6) . .
C7A C8B C24 151(4) . .
C7B C8B C24 123(4) . .
C9B C8B C24 110(3) . .
C8A C8B C10A 148(6) . .
C7A C8B C10A 49(2) . .
C7B C8B C10A 94(3) . .
C9B C8B C10A 28.0(17) . .
C24 C8B C10A 119(3) . .
C8A C8B C9A 7(4) . .
C7A C8B C9A 95(2) . .
C7B C8B C9A 48(2) . .
C9B C8B C9A 161(3) . .
C24 C8B C9A 89(2) . .
C10A C8B C9A 142(2) . .
C10B C9A C8A 108(3) . .
C10B C9A C7B 80(3) . .
C8A C9A C7B 43.6(13) . .
C10B C9A C11A 46.3(16) . .
C8A C9A C11A 100.3(6) . .
C7B C9A C11A 56.9(13) . .
C10B C9A C15 70.7(14) . .
C8A C9A C15 102.7(5) . .
C7B C9A C15 124.3(15) . .
C11A C9A C15 116.8(6) . .
C10B C9A Cl6A 141(3) . .
C8A C9A Cl6A 107.7(5) . .
C7B C9A Cl6A 117.6(15) . .
C11A C9A Cl6A 112.4(5) . .
C15 C9A Cl6A 114.8(5) . .
C10B C9A Cl7B 71(3) . .
C8A C9A Cl7B 144.8(6) . .
C7B C9A Cl7B 104.1(14) . .
C11A C9A Cl7B 52.5(5) . .
C15 C9A Cl7B 109.5(5) . .
Cl6A C9A Cl7B 71.3(4) . .
C10B C9A C8B 108(3) . .
C8A C9A C8B 2.6(14) . .
C7B C9A C8B 41.4(11) . .
C11A C9A C8B 98.2(13) . .
C15 C9A C8B 105.2(15) . .
Cl6A C9A C8B 107.2(15) . .
Cl7B C9A C8B 142.2(14) . .
C10A C9B C8B 108(3) . .
C10A C9B C103 87(2) . .
C8B C9B C103 112(3) . .
C10A C9B C7A 71(2) . .
C8B C9B C7A 44.6(19) . .
C103 C9B C7A 132.5(11) . .
C10A C9B C11B 22(2) . .
C8B C9B C11B 100(3) . .
C103 C9B C11B 109(3) . .
C7A C9B C11B 57(2) . .
C10A C9B C8A 108(2) . .
C8B C9B C8A 3(2) . .
C103 C9B C8A 115(2) . .
C7A C9B C8A 42.4(11) . .
C11B C9B C8A 99(2) . .
C10A C9B Cl7A 60(2) . .
C8B C9B Cl7A 138(3) . .
C103 C9B Cl7A 108(2) . .
C7A C9B Cl7A 97(2) . .
C11B C9B Cl7A 52(2) . .
C8A C9B Cl7A 135(2) . .
C11B C10A C9B 128(4) . .
C11B C10A C7A 72(4) . .
C9B C10A C7A 71(2) . .
C11B C10A C88 71(4) . .
C9B C10A C88 156.3(18) . .
C7A C10A C88 108.1(6) . .
C11B C10A C103 173(4) . .
C9B C10A C103 58(2) . .
C7A C10A C103 114.4(6) . .
C88 C10A C103 104.1(5) . .
C11B C10A Cl7A 67(4) . .
C9B C10A Cl7A 92.5(18) . .
C7A C10A Cl7A 109.8(5) . .
C88 C10A Cl7A 109.5(5) . .
C103 C10A Cl7A 110.7(5) . .
C11B C10A C8B 106(4) . .
C9B C10A C8B 44(2) . .
C7A C10A C8B 34.0(11) . .
C88 C10A C8B 123.2(14) . .
C103 C10A C8B 80.7(12) . .
Cl7A C10A C8B 121.6(15) . .
C11B C10A C6B 37(4) . .
C9B C10A C6B 104(3) . .
C7A C10A C6B 36.3(19) . .
C88 C10A C6B 84.0(17) . .
C103 C10A C6B 149.0(18) . .
Cl7A C10A C6B 93.9(15) . .
C8B C10A C6B 70(2) . .
C11B C10A Cl21 43(4) . .
C9B C10A Cl21 118.0(18) . .
C7A C10A Cl21 105.7(6) . .
C88 C10A Cl21 85.5(5) . .
C103 C10A Cl21 132.6(5) . .
Cl7A C10A Cl21 27.9(3) . .
C8B C10A Cl21 132.4(15) . .
C6B C10A Cl21 77.2(17) . .
C9A C10B C11A 95(4) . .
C9A C10B C15 74.1(17) . .
C11A C10B C15 168(5) . .
C9A C10B C12 155(3) . .
C11A C10B C12 64.0(18) . .
C15 C10B C12 128(3) . .
C9A C10B C7B 64(3) . .
C11A C10B C7B 60(2) . .
C15 C10B C7B 117(3) . .
C12 C10B C7B 92(2) . .
C9A C10B C8A 45(2) . .
C11A C10B C8A 92(3) . .
C15 C10B C8A 83.9(18) . .
C12 C10B C8A 119(2) . .
C7B C10B C8A 33.7(16) . .
C10B C11A C7B 78(3) . .
C10B C11A C12 74(3) . .
C7B C11A C12 105.0(16) . .
C10B C11A C9A 39(3) . .
C7B C11A C9A 60.2(16) . .
C12 C11A C9A 111.2(6) . .
C10B C11A Cl7B 86(2) . .
C7B C11A Cl7B 128.3(17) . .
C12 C11A Cl7B 117.0(6) . .
C9A C11A Cl7B 76.9(6) . .
C10B C11A C6A 125(2) . .
C7B C11A C6A 48.5(17) . .
C12 C11A C6A 102.5(5) . .
C9A C11A C6A 106.4(6) . .
Cl7B C11A C6A 136.4(7) . .
C10B C11A Cl10 119(2) . .
C7B C11A Cl10 146.1(16) . .
C12 C11A Cl10 107.8(5) . .
C9A C11A Cl10 113.7(5) . .
Cl7B C11A Cl10 37.5(4) . .
C6A C11A Cl10 114.7(5) . .
C10A C11B C7A 79(4) . .
C10A C11B C88 80(4) . .
C7A C11B C88 114(3) . .
C10A C11B C6B 126(5) . .
C7A C11B C6B 48(3) . .
C88 C11B C6B 108(3) . .
C10A C11B C9B 30(3) . .
C7A C11B C9B 60(2) . .
C88 C11B C9B 109(3) . .
C6B C11B C9B 107(4) . .
C10A C11B Cl7A 89(4) . .
C7A C11B Cl7A 120(3) . .
C88 C11B Cl7A 121(3) . .
C6B C11B Cl7A 124(3) . .
C9B C11B Cl7A 81(2) . .
C102 C12 C34 121.1(6) . .
C102 C12 C11A 112.9(6) . .
C34 C12 C11A 125.1(6) . .
C102 C12 C10B 139.2(17) . .
C34 C12 C10B 87.0(14) . .
C11A C12 C10B 42.2(13) . .
C55 C13 C43 121.3(6) . .
C55 C13 C101 122.3(6) . .
C43 C13 C101 107.0(6) . .
C2B C14 C2A 59.4(11) . .
C2B C14 C16 140.4(12) . .
C2A C14 C16 132.2(6) . .
C2B C14 C1A 54.3(11) . .
C2A C14 C1A 112.4(6) . .
C16 C14 C1A 107.6(5) . .
C2B C14 C1B 110.8(13) . .
C2A C14 C1B 51.8(8) . .
C16 C14 C1B 95.3(8) . .
C1A C14 C1B 156.2(9) . .
C144 C15 C121 105.4(5) . .
C144 C15 C10B 84(2) . .
C121 C15 C10B 113.9(18) . .
C144 C15 C9A 119.6(5) . .
C121 C15 C9A 102.6(5) . .
C10B C15 C9A 35.2(18) . .
C144 C15 Cl4B 119.4(8) . .
C121 C15 Cl4B 114.8(9) . .
C10B C15 Cl4B 115(2) . .
C9A C15 Cl4B 94.1(8) . .
C144 C15 Cl5A 107.0(4) . .
C121 C15 Cl5A 112.4(4) . .
C10B C15 Cl5A 126.8(18) . .
C9A C15 Cl5A 109.8(4) . .
Cl4B C15 Cl5A 16.0(7) . .
C120 C16 C123 122.7(6) . .
C120 C16 C14 112.4(5) . .
C123 C16 C14 117.6(6) . .
C69 C17 C74 119.7(6) . .
C69 C17 C103 120.0(6) . .
C74 C17 C103 113.6(6) . .
C46 C18 C100 120.5(6) . .
C46 C18 C69 121.2(6) . .
C100 C18 C69 109.4(5) . .
C31 C19 C51 120.1(5) . .
C31 C19 C50 122.9(5) . .
C51 C19 C50 110.0(5) . .
C64 C20 C28 119.1(6) . .
C64 C20 C68 119.4(6) . .
C28 C20 C68 119.3(6) . .
C60 C21 C105 117.8(6) . .
C60 C21 C29 119.7(6) . .
C105 C21 C29 108.3(6) . .
C89 C22 C100 119.9(6) . .
C89 C22 C25 122.2(5) . .
C100 C22 C25 110.5(5) . .
C80 C23 C58 118.9(6) . .
C80 C23 C75 120.2(6) . .
C58 C23 C75 108.1(6) . .
C121 C24 C56 122.6(5) . .
C121 C24 C8B 128.6(17) . .
C56 C24 C8B 101.7(19) . .
C121 C24 C8A 107.9(6) . .
C56 C24 C8A 122.3(6) . .
C8B C24 C8A 21.3(15) . .
C22 C25 C69 102.1(5) . .
C22 C25 C130 111.0(5) . .
C69 C25 C130 108.3(5) . .
C22 C25 Cl14 112.0(4) . .
C69 C25 Cl14 113.8(4) . .
C130 C25 Cl14 109.4(4) . .
C98 C26 C72 119.7(6) . .
C98 C26 C131 118.8(7) . .
C72 C26 C131 108.0(6) . .
C28 C27 C95 120.2(6) . .
C28 C27 C87 122.5(6) . .
C95 C27 C87 106.9(6) . .
C27 C28 C20 117.5(6) . .
C27 C28 C65 118.2(6) . .
C20 C28 C65 120.0(5) . .
C36 C29 C44 119.6(6) . .
C36 C29 C21 120.1(6) . .
C44 C29 C21 107.5(6) . .
C62 C30 C86 119.8(6) . .
C62 C30 C115 121.8(6) . .
C86 C30 C115 110.7(6) . .
C19 C31 C49 120.1(6) . .
C19 C31 C61 122.9(5) . .
C49 C31 C61 109.6(5) . .
C49 C32 C132 119.0(6) . .
C49 C32 C124 118.7(6) . .
C132 C32 C124 108.9(6) . .
C86 C33 C122 118.8(6) . .
C86 C33 C79 120.2(7) . .
C122 C33 C79 108.3(6) . .
C105 C34 C144 119.9(6) . .
C105 C34 C12 116.1(5) . .
C144 C34 C12 116.6(5) . .
C58 C35 C97 119.6(6) . .
C58 C35 C38 119.8(6) . .
C97 C35 C38 108.6(6) . .
C29 C36 C132 119.9(6) . .
C29 C36 C96 119.3(6) . .
C132 C36 C96 108.1(6) . .
C90 C37 C73 121.7(6) . .
C90 C37 C3A 110.1(6) . .
C73 C37 C3A 127.2(6) . .
C90 C37 C4B 138.9(10) . .
C73 C37 C4B 89.8(9) . .
C3A C37 C4B 39.9(8) . .
C65 C38 C45 122.0(6) . .
C65 C38 C35 121.6(6) . .
C45 C38 C35 107.1(6) . .
C85 C39 C46 121.2(6) . .
C85 C39 C101 119.6(6) . .
C46 C39 C101 106.2(6) . .
C83 C40 C117 119.9(7) . .
C83 C40 C115 122.8(7) . .
C117 C40 C115 109.3(6) . .
C78 C41 C70 117.5(6) . .
C78 C41 C55 118.7(6) . .
C70 C41 C55 117.2(5) . .
C96 C42 C106 120.5(6) . .
C96 C42 C54 119.8(6) . .
C106 C42 C54 107.4(6) . .
C74 C43 C46 119.5(6) . .
C74 C43 C13 119.8(6) . .
C46 C43 C13 109.2(6) . .
C54 C44 C29 121.4(6) . .
C54 C44 C110 118.5(6) . .
C29 C44 C110 108.5(5) . .
C87 C45 C38 119.9(6) . .
C87 C45 C118 119.4(6) . .
C38 C45 C118 108.6(6) . .
C18 C46 C43 118.4(5) . .
C18 C46 C39 119.0(6) . .
C43 C46 C39 108.7(6) . .
C120 C47 C71 118.7(6) . .
C120 C47 C84 116.6(6) . .
C71 C47 C84 123.3(6) . .
C101 C48 C78 120.4(6) . .
C101 C48 C106 120.2(6) . .
C78 C48 C106 107.9(6) . .
C32 C49 C93 120.7(6) . .
C32 C49 C31 120.3(6) . .
C93 C49 C31 108.6(5) . .
C19 C50 C111 110.6(5) . .
C19 C50 C53 102.1(5) . .
C111 C50 C53 107.8(5) . .
C19 C50 Cl18 110.2(4) . .
C111 C50 Cl18 110.1(4) . .
C53 C50 Cl18 115.7(4) . .
C132 C51 C19 121.2(6) . .
C132 C51 C60 120.4(6) . .
C19 C51 C60 108.0(5) . .
C126 C52 C58 121.4(6) . .
C126 C52 C67 119.8(6) . .
C58 C52 C67 108.4(6) . .
C144 C53 C60 121.9(5) . .
C144 C53 C50 122.9(5) . .
C60 C53 C50 108.4(5) . .
C44 C54 C78 120.5(6) . .
C44 C54 C42 119.3(6) . .
C78 C54 C42 108.6(6) . .
C13 C55 C41 118.1(6) . .
C13 C55 C76 116.8(6) . .
C41 C55 C76 120.0(5) . .
C24 C56 C130 118.5(5) . .
C24 C56 C103 116.8(5) . .
C130 C56 C103 123.7(5) . .
C93 C57 C66 119.5(6) . .
C93 C57 C107 119.0(6) . .
C66 C57 C107 108.9(6) . .
C35 C58 C52 119.4(6) . .
C35 C58 C23 121.5(6) . .
C52 C58 C23 107.8(5) . .
C21 C60 C53 119.9(6) . .
C21 C60 C51 120.0(6) . .
C53 C60 C51 110.4(5) . .
C89 C61 C31 102.0(5) . .
C89 C61 C114 111.3(5) . .
C31 C61 C114 110.0(5) . .
C89 C61 Cl19 112.7(4) . .
C31 C61 Cl19 112.0(4) . .
C114 C61 Cl19 108.7(4) . .
C30 C62 C108 120.0(6) . .
C30 C62 C112 123.1(6) . .
C108 C62 C112 109.5(6) . .
C79 C63 C113 119.9(6) . .
C79 C63 C87 119.4(7) . .
C113 C63 C87 106.6(6) . .
C20 C64 C94 121.5(6) . .
C20 C64 C4A 129.8(6) . .
C94 C64 C4A 104.5(6) . .
C20 C64 C3B 103.8(10) . .
C94 C64 C3B 134.4(10) . .
C4A C64 C3B 32.1(9) . .
C38 C65 C126 117.8(6) . .
C38 C65 C28 118.3(6) . .
C126 C65 C28 116.4(5) . .
C100 C66 C57 118.6(6) . .
C100 C66 C85 119.4(6) . .
C57 C66 C85 108.0(6) . .
C73 C67 C75 121.2(6) . .
C73 C67 C52 121.0(6) . .
C75 C67 C52 107.7(6) . .
C90 C68 C20 106.2(5) . .
C90 C68 C5A 104.4(6) . .
C20 C68 C5A 116.2(7) . .
C90 C68 C5B 114.5(14) . .
C20 C68 C5B 100.9(13) . .
C5A C68 C5B 15.8(12) . .
C90 C68 Cl17 108.6(4) . .
C20 C68 Cl17 109.5(4) . .
C5A C68 Cl17 111.4(5) . .
C5B C68 Cl17 116.4(16) . .
C17 C69 C18 119.0(6) . .
C17 C69 C25 123.4(5) . .
C18 C69 C25 108.9(5) . .
C110 C70 C102 116.3(6) . .
C110 C70 C41 119.5(6) . .
C102 C70 C41 119.6(6) . .
C47 C71 C82 120.4(5) . .
C47 C71 C112 119.1(6) . .
C82 C71 C112 119.9(6) . .
C128 C72 C26 118.8(6) . .
C128 C72 C80 120.0(6) . .
C26 C72 C80 108.0(6) . .
C67 C73 C37 116.2(6) . .
C67 C73 C91 119.4(6) . .
C37 C73 C91 117.1(6) . .
C43 C74 C88 118.8(6) . .
C43 C74 C17 121.3(6) . .
C88 C74 C17 111.2(5) . .
C116 C75 C67 117.9(6) . .
C116 C75 C23 120.5(6) . .
C67 C75 C23 107.8(6) . .
C88 C76 C55 119.5(6) . .
C88 C76 C77 120.5(5) . .
C55 C76 C77 118.6(5) . .
C102 C77 C76 106.3(5) . .
C102 C77 C6A 103.0(5) . .
C76 C77 C6A 116.3(6) . .
C102 C77 C6B 123(2) . .
C76 C77 C6B 94.9(16) . .
C6A C77 C6B 25(2) . .
C102 C77 Cl20 111.1(4) . .
C76 C77 Cl20 107.8(4) . .
C6A C77 Cl20 112.2(4) . .
C6B C77 Cl20 111.0(14) . .
C41 C78 C54 121.5(6) . .
C41 C78 C48 121.1(6) . .
C54 C78 C48 107.7(5) . .
C63 C79 C81 120.2(7) . .
C63 C79 C33 119.7(7) . .
C81 C79 C33 108.3(6) . .
C23 C80 C125 120.0(6) . .
C23 C80 C72 118.9(6) . .
C125 C80 C72 108.3(6) . .
C118 C81 C79 120.5(7) . .
C118 C81 C127 119.3(7) . .
C79 C81 C127 108.5(6) . .
C123 C82 C71 119.4(6) . .
C123 C82 C115 118.1(6) . .
C71 C82 C115 121.8(6) . .
C40 C83 C94 118.7(7) . .
C40 C83 C119 120.1(7) . .
C94 C83 C119 113.8(6) . .
C47 C84 C104 110.7(5) . .
C47 C84 C92 108.9(5) . .
C104 C84 C92 101.7(5) . .
C47 C84 Cl15 110.9(4) . .
C104 C84 Cl15 109.4(4) . .
C92 C84 Cl15 114.9(4) . .
C39 C85 C109 120.8(6) . .
C39 C85 C66 119.7(6) . .
C109 C85 C66 107.4(6) . .
C33 C86 C30 120.9(7) . .
C33 C86 C117 119.7(7) . .
C30 C86 C117 107.6(6) . .
C45 C87 C27 119.0(6) . .
C45 C87 C63 120.5(6) . .
C27 C87 C63 109.1(6) . .
C76 C88 C74 122.0(6) . .
C76 C88 C11B 106.6(19) . .
C74 C88 C11B 131(2) . .
C76 C88 C10A 126.4(6) . .
C74 C88 C10A 107.2(6) . .
C11B C88 C10A 28.6(19) . .
C22 C89 C93 119.9(6) . .
C22 C89 C61 122.7(5) . .
C93 C89 C61 110.4(5) . .
C37 C90 C126 122.0(6) . .
C37 C90 C68 115.2(5) . .
C126 C90 C68 121.2(5) . .
C92 C91 C73 119.2(6) . .
C92 C91 C129 118.2(6) . .
C73 C91 C129 117.7(6) . .
C91 C92 C116 120.8(6) . .
C91 C92 C84 122.4(6) . .
C116 C92 C84 109.3(6) . .
C57 C93 C89 120.7(6) . .
C57 C93 C49 120.3(6) . .
C89 C93 C49 108.9(5) . .
C95 C94 C64 119.3(6) . .
C95 C94 C83 121.1(6) . .
C64 C94 C83 111.5(6) . .
C94 C95 C27 120.0(6) . .
C94 C95 C113 120.3(7) . .
C27 C95 C113 108.8(6) . .
C42 C96 C124 119.7(6) . .
C42 C96 C36 120.4(6) . .
C124 C96 C36 107.3(6) . .
C125 C97 C35 119.7(6) . .
C125 C97 C118 120.2(7) . .
C35 C97 C118 107.8(6) . .
C26 C98 C108 120.5(6) . .
C26 C98 C99 120.2(6) . .
C108 C98 C99 109.2(6) . .
C104 C99 C98 121.0(6) . .
C104 C99 C112 122.4(6) . .
C98 C99 C112 109.4(6) . .
C66 C100 C18 120.0(6) . .
C66 C100 C22 121.3(6) . .
C18 C100 C22 108.4(5) . .
C48 C101 C13 119.3(6) . .
C48 C101 C39 120.5(6) . .
C13 C101 C39 108.4(6) . .
C12 C102 C70 121.8(6) . .
C12 C102 C77 113.9(5) . .
C70 C102 C77 121.9(5) . .
C9B C103 C17 133.2(16) . .
C9B C103 C56 96.8(17) . .
C17 C103 C56 106.8(5) . .
C9B C103 C10A 34.7(15) . .
C17 C103 C10A 98.5(5) . .
C56 C103 C10A 112.7(5) . .
C9B C103 Cl4A 91.5(9) . .
C17 C103 Cl4A 116.3(4) . .
C56 C103 Cl4A 109.8(4) . .
C10A C103 Cl4A 112.3(4) . .
C9B C103 Cl5B 113.9(10) . .
C17 C103 Cl5B 98.8(5) . .
C56 C103 Cl5B 104.6(5) . .
C10A C103 Cl5B 131.9(6) . .
Cl4A C103 Cl5B 22.4(4) . .
C99 C104 C128 119.2(6) . .
C99 C104 C84 122.8(6) . .
C128 C104 C84 110.2(6) . .
C34 C105 C21 121.6(6) . .
C34 C105 C110 120.9(6) . .
C21 C105 C110 108.4(6) . .
C109 C106 C42 119.7(6) . .
C109 C106 C48 119.7(6) . .
C42 C106 C48 108.2(6) . .
C124 C107 C57 120.6(6) . .
C124 C107 C109 119.6(6) . .
C57 C107 C109 107.2(6) . .
C122 C108 C98 121.3(6) . .
C122 C108 C62 120.4(6) . .
C98 C108 C62 109.2(6) . .
C106 C109 C85 119.0(6) . .
C106 C109 C107 119.9(6) . .
C85 C109 C107 108.4(6) . .
C70 C110 C44 122.3(6) . .
C70 C110 C105 120.2(6) . .
C44 C110 C105 107.2(6) . .
C121 C111 C114 118.7(5) . .
C121 C111 C50 116.8(5) . .
C114 C111 C50 123.0(5) . .
C62 C112 C71 111.3(5) . .
C62 C112 C99 102.3(5) . .
C71 C112 C99 111.2(5) . .
C62 C112 Cl16 111.3(4) . .
C71 C112 Cl16 108.7(4) . .
C99 C112 Cl16 112.1(4) . .
C117 C113 C95 117.8(7) . .
C117 C113 C63 121.0(6) . .
C95 C113 C63 108.2(6) . .
C111 C114 C130 120.4(5) . .
C111 C114 C61 119.5(5) . .
C130 C114 C61 119.7(5) . .
C30 C115 C82 111.6(5) . .
C30 C115 C40 102.1(6) . .
C82 C115 C40 108.7(5) . .
C30 C115 Cl12 111.9(4) . .
C82 C115 Cl12 109.0(5) . .
C40 C115 Cl12 113.4(4) . .
C75 C116 C128 119.5(6) . .
C75 C116 C92 120.7(6) . .
C128 C116 C92 110.4(6) . .
C113 C117 C40 121.2(7) . .
C113 C117 C86 119.3(7) . .
C40 C117 C86 109.7(6) . .
C81 C118 C45 119.8(6) . .
C81 C118 C97 120.3(6) . .
C45 C118 C97 107.6(6) . .
C83 C119 C123 107.1(5) . .
C83 C119 C1B 137.5(9) . .
C123 C119 C1B 93.5(8) . .
C83 C119 C4A 95.7(6) . .
C123 C119 C4A 115.4(5) . .
C1B C119 C4A 41.9(8) . .
C83 C119 Cl9A 113.6(5) . .
C123 C119 Cl9A 111.9(5) . .
C1B C119 Cl9A 91.1(8) . .
C4A C119 Cl9A 112.2(5) . .
C83 C119 Cl8B 108.4(5) . .
C123 C119 Cl8B 101.7(5) . .
C1B C119 Cl8B 103.0(8) . .
C4A C119 Cl8B 127.1(5) . .
Cl9A C119 Cl8B 14.9(2) . .
C16 C120 C47 120.0(6) . .
C16 C120 C129 112.3(5) . .
C47 C120 C129 124.5(6) . .
C24 C121 C111 119.8(5) . .
C24 C121 C15 112.7(5) . .
C111 C121 C15 123.8(5) . .
C108 C122 C33 119.9(6) . .
C108 C122 C127 118.7(7) . .
C33 C122 C127 107.7(6) . .
C82 C123 C16 118.5(6) . .
C82 C123 C119 124.2(6) . .
C16 C123 C119 116.0(6) . .
C107 C124 C32 120.5(6) . .
C107 C124 C96 120.5(6) . .
C32 C124 C96 107.7(6) . .
C97 C125 C80 120.2(7) . .
C97 C125 C131 119.0(7) . .
C80 C125 C131 108.6(6) . .
C52 C126 C90 115.7(5) . .
C52 C126 C65 119.9(6) . .
C90 C126 C65 120.3(5) . .
C131 C127 C81 120.6(7) . .
C131 C127 C122 120.0(6) . .
C81 C127 C122 107.2(6) . .
C72 C128 C116 120.7(6) . .
C72 C128 C104 121.0(6) . .
C116 C128 C104 107.5(6) . .
C91 C129 C120 106.3(5) . .
C91 C129 C1A 123.6(6) . .
C120 C129 C1A 101.5(5) . .
C91 C129 C4B 85.6(10) . .
C120 C129 C4B 118.3(9) . .
C1A C129 C4B 38.0(9) . .
C91 C129 Cl9B 110.7(6) . .
C120 C129 Cl9B 119.7(6) . .
C1A C129 Cl9B 95.7(5) . .
C4B C129 Cl9B 110.5(9) . .
C91 C129 Cl8A 105.9(4) . .
C120 C129 Cl8A 110.6(5) . .
C1A C129 Cl8A 108.6(5) . .
C4B C129 Cl8A 123.9(9) . .
Cl9B C129 Cl8A 13.9(3) . .
C56 C130 C114 119.6(5) . .
C56 C130 C25 118.1(5) . .
C114 C130 C25 121.5(5) . .
C127 C131 C125 120.6(7) . .
C127 C131 C26 120.4(6) . .
C125 C131 C26 107.1(6) . .
C51 C132 C32 119.2(6) . .
C51 C132 C36 119.7(6) . .
C32 C132 C36 108.0(6) . .
C137 C136 C139 125.5(12) . 2_676
C136 C137 C139 118.1(12) . .
C1B Cl3B C143 139.5(9) . 2_676
Cl5B Cl4A C103 90.1(7) . .
Cl5B Cl4A Cl6B 174.9(8) . .
C103 Cl4A Cl6B 85.1(3) . .
Cl4A Cl5B C103 67.5(7) . .
C9A Cl6A Cl7B 57.8(4) . .
Cl7A Cl6B Cl4A 88.0(4) . .
Cl21 Cl7A C11B 78.0(18) . .
Cl21 Cl7A C10A 99.5(6) . .
C11B Cl7A C10A 23.9(16) . .
Cl21 Cl7A C9B 124.5(10) . .
C11B Cl7A C9B 46.5(18) . .
C10A Cl7A C9B 27.6(6) . .
Cl21 Cl7A Cl6B 151.8(6) . .
C11B Cl7A Cl6B 91.9(17) . .
C10A Cl7A Cl6B 77.8(4) . .
C9B Cl7A Cl6B 50.4(6) . .
Cl10 Cl7B C11A 81.7(7) . .
Cl10 Cl7B C9A 131.1(8) . .
C11A Cl7B C9A 50.6(5) . .
Cl10 Cl7B Cl6A 138.5(8) . .
C11A Cl7B Cl6A 93.5(6) . .
C9A Cl7B Cl6A 51.0(3) . .
Cl7B Cl10 C11A 60.8(6) . .
C5A Cl11 C5B 14.1(11) . .
C6A Cl13 C6B 22.4(19) . .
Cl7A Cl21 C10A 52.6(5) . .
C134 C133 C142 120.0 . .
C135 C134 C133 120.0 . .
C134 C135 C140 120.0 . .
C141 C140 C135 120.0 . .
C141 C140 C138 121.8(7) . .
C135 C140 C138 118.2(7) . .
C140 C141 C142 120.0 . .
C141 C142 C133 120.0 . .
C136 C139 C137 116.3(11) 2_676 .
C136 C139 C143 124.1(15) 2_676 .
C137 C139 C143 119.5(14) . .
C139 C143 Cl3B 97.7(13) . 2_676
C53 C144 C34 117.9(6) . .
C53 C144 C15 117.8(5) . .
C34 C144 C15 120.5(5) . .

loop_
_geom_bond_atom_site_label_1
_geom_bond_atom_site_label_2
_geom_bond_distance
_geom_bond_site_symmetry_2
C1A C14 1.553(10) .
C1A C3A 1.562(11) .
C1A C129 1.606(10) .
C1A Cl3A 1.769(8) .
C1B C3B 1.59(3) .
C1B C119 1.63(2) .
C1B C14 1.67(2) .
C1B Cl3B 1.78(2) .
C2A C14 1.317(7) .
C2A C4A 1.476(11) .
C2A C5A 1.507(14) .
C2B C14 1.312(10) .
C2B C5B 1.39(5) .
C2B C4B 1.47(3) .
C3A C37 1.530(10) .
C3A C5A 1.626(15) .
C3A Cl2A 1.770(8) .
C3B C5B 1.53(4) .
C3B C64 1.65(2) .
C3B Cl2B 1.76(2) .
C4A C64 1.469(11) .
C4A C119 1.702(8) .
C4A Cl1A 1.805(8) .
C4B C37 1.54(2) .
C4B C129 1.630(17) .
C4B Cl1B 1.88(2) .
C5A C68 1.570(13) .
C5A Cl11 1.763(11) .
C5B C68 1.66(4) .
C5B Cl11 1.85(4) .
C6A C6B 0.70(6) .
C6A C7B 1.27(4) .
C6A C7A 1.472(11) .
C6A C77 1.605(10) .
C6A C11A 1.622(11) .
C6A Cl13 1.780(7) .
C6B C7A 1.22(6) .
C6B C11B 1.52(7) .
C6B C7B 1.53(7) .
C6B C77 1.66(6) .
C6B Cl13 1.834(11) .
C6B C10A 2.04(5) .
C7A C7B 1.00(4) .
C7A C8B 1.11(4) .
C7A C8A 1.321(7) .
C7A C11B 1.45(5) .
C7A C9B 1.48(4) .
C7A C10A 1.489(10) .
C7B C8A 1.11(4) .
C7B C8B 1.328(11) .
C7B C11A 1.45(4) .
C7B C9A 1.50(4) .
C7B C10B 1.64(6) .
C8A C8B 0.53(4) .
C8A C24 1.453(10) .
C8A C9A 1.479(13) .
C8A C9B 1.96(4) .
C8A C10B 2.00(5) .
C8B C9B 1.43(6) .
C8B C24 1.43(5) .
C8B C10A 1.96(5) .
C8B C9A 2.01(4) .
C9A C10B 0.97(5) .
C9A C11A 1.542(11) .
C9A C15 1.610(9) .
C9A Cl6A 1.785(7) .
C9A Cl7B 1.944(13) .
C9B C10A 0.97(4) .
C9B C103 1.45(4) .
C9B C11B 1.54(6) .
C9B Cl7A 2.09(4) .
C10A C11B 0.73(5) .
C10A C88 1.513(10) .
C10A C103 1.703(11) .
C10A Cl7A 1.812(7) .
C10A Cl21 2.250(13) .
C10B C11A 1.12(2) .
C10B C15 1.58(2) .
C10B C12 1.60(4) .
C11A C12 1.496(10) .
C11A Cl7B 1.583(13) .
C11A Cl10 1.795(7) .
C11B C88 1.45(4) .
C11B Cl7A 1.67(4) .
C12 C102 1.355(9) .
C12 C34 1.443(9) .
C13 C55 1.400(9) .
C13 C43 1.426(9) .
C13 C101 1.452(9) .
C14 C16 1.396(8) .
C15 C144 1.493(9) .
C15 C121 1.538(8) .
C15 Cl4B 1.755(10) .
C15 Cl5A 1.807(6) .
C16 C120 1.373(9) .
C16 C123 1.393(9) .
C17 C69 1.369(9) .
C17 C74 1.418(9) .
C17 C103 1.499(9) .
C18 C46 1.389(9) .
C18 C100 1.430(9) .
C18 C69 1.448(9) .
C19 C31 1.345(8) .
C19 C51 1.427(8) .
C19 C50 1.519(8) .
C20 C64 1.361(9) .
C20 C28 1.458(9) .
C20 C68 1.517(8) .
C21 C60 1.399(9) .
C21 C105 1.427(9) .
C21 C29 1.443(9) .
C22 C89 1.363(9) .
C22 C100 1.431(9) .
C22 C25 1.516(8) .
C23 C80 1.394(10) .
C23 C58 1.431(9) .
C23 C75 1.437(10) .
C24 C121 1.370(8) .
C24 C56 1.387(8) .
C25 C69 1.527(8) .
C25 C130 1.537(8) .
C25 Cl14 1.807(6) .
C26 C98 1.385(9) .
C26 C72 1.441(10) .
C26 C131 1.475(10) .
C27 C28 1.400(9) .
C27 C95 1.433(10) .
C27 C87 1.443(10) .
C28 C65 1.467(9) .
C29 C36 1.396(9) .
C29 C44 1.437(9) .
C30 C62 1.365(10) .
C30 C86 1.430(10) .
C30 C115 1.503(9) .
C31 C49 1.439(8) .
C31 C61 1.526(8) .
C32 C49 1.405(9) .
C32 C132 1.422(9) .
C32 C124 1.446(9) .
C33 C86 1.411(10) .
C33 C122 1.423(10) .
C33 C79 1.445(10) .
C34 C105 1.387(9) .
C34 C144 1.435(9) .
C35 C58 1.384(9) .
C35 C97 1.431(10) .
C35 C38 1.448(9) .
C36 C132 1.449(9) .
C36 C96 1.452(9) .
C37 C90 1.350(8) .
C37 C73 1.413(9) .
C38 C65 1.407(9) .
C38 C45 1.434(9) .
C39 C85 1.372(9) .
C39 C46 1.445(9) .
C39 C101 1.462(9) .
C40 C83 1.369(10) .
C40 C117 1.421(10) .
C40 C115 1.532(10) .
C41 C78 1.416(9) .
C41 C70 1.453(9) .
C41 C55 1.457(9) .
C42 C96 1.385(9) .
C42 C106 1.442(10) .
C42 C54 1.454(9) .
C43 C74 1.390(9) .
C43 C46 1.426(9) .
C44 C54 1.374(9) .
C44 C110 1.444(9) .
C45 C87 1.383(10) .
C45 C118 1.443(10) .
C47 C120 1.387(9) .
C47 C71 1.411(9) .
C47 C84 1.518(9) .
C48 C101 1.355(9) .
C48 C78 1.447(9) .
C48 C106 1.456(9) .
C49 C93 1.435(9) .
C50 C111 1.520(8) .
C50 C53 1.539(8) .
C50 Cl18 1.812(6) .
C51 C132 1.390(9) .
C51 C60 1.439(9) .
C52 C126 1.411(8) .
C52 C58 1.426(9) .
C52 C67 1.434(9) .
C53 C144 1.387(9) .
C53 C60 1.422(8) .
C54 C78 1.440(9) .
C55 C76 1.470(9) .
C56 C130 1.390(8) .
C56 C103 1.541(8) .
C57 C93 1.405(9) .
C57 C66 1.429(9) .
C57 C107 1.442(9) .
C61 C89 1.506(8) .
C61 C114 1.542(8) .
C61 Cl19 1.818(6) .
C62 C108 1.443(9) .
C62 C112 1.517(9) .
C63 C79 1.388(10) .
C63 C113 1.446(10) .
C63 C87 1.448(9) .
C64 C94 1.430(10) .
C65 C126 1.444(8) .
C66 C100 1.401(9) .
C66 C85 1.451(9) .
C67 C73 1.400(9) .
C67 C75 1.430(9) .
C68 C90 1.496(8) .
C68 Cl17 1.812(6) .
C70 C110 1.391(9) .
C70 C102 1.432(9) .
C71 C82 1.428(9) .
C71 C112 1.520(8) .
C72 C128 1.381(10) .
C72 C80 1.456(9) .
C73 C91 1.429(9) .
C74 C88 1.413(9) .
C75 C116 1.387(9) .
C76 C88 1.371(9) .
C76 C77 1.516(9) .
C77 C102 1.502(9) .
C77 Cl20 1.803(6) .
C79 C81 1.420(10) .
C80 C125 1.439(10) .
C81 C118 1.393(10) .
C81 C127 1.441(10) .
C82 C123 1.387(9) .
C82 C115 1.522(9) .
C83 C94 1.434(10) .
C83 C119 1.504(10) .
C84 C104 1.524(9) .
C84 C92 1.536(9) .
C84 Cl15 1.810(6) .
C85 C109 1.444(10) .
C86 C117 1.445(10) .
C89 C93 1.431(9) .
C90 C126 1.435(8) .
C91 C92 1.375(10) .
C91 C129 1.510(10) .
C92 C116 1.432(10) .
C94 C95 1.360(10) .
C95 C113 1.435(10) .
C96 C124 1.450(9) .
C97 C125 1.395(10) .
C97 C118 1.445(10) .
C98 C108 1.428(10) .
C98 C99 1.433(9) .
C99 C104 1.343(9) .
C99 C112 1.532(9) .
C103 Cl4A 1.748(6) .
C103 Cl5B 1.893(8) .
C104 C128 1.454(9) .
C105 C110 1.444(9) .
C106 C109 1.406(9) .
C107 C124 1.394(9) .
C107 C109 1.447(9) .
C108 C122 1.392(10) .
C111 C121 1.400(8) .
C111 C114 1.401(8) .
C112 Cl16 1.821(6) .
C113 C117 1.388(10) .
C114 C130 1.419(8) .
C115 Cl12 1.828(6) .
C116 C128 1.432(10) .
C119 C123 1.523(10) .
C119 Cl9A 1.747(6) .
C119 Cl8B 1.893(8) .
C120 C129 1.518(9) .
C122 C127 1.463(10) .
C125 C131 1.449(10) .
C127 C131 1.377(10) .
C129 Cl9B 1.748(8) .
C129 Cl8A 1.832(7) .
C136 C137 1.371(9) .
C136 C139 1.392(16) 2_676
C137 C139 1.414(16) .
C138 C140 1.516(13) .
Cl3B C143 2.03(2) 2_676
Cl4A Cl5B 0.723(11) .
Cl4A Cl6B 2.295(10) .
Cl6A Cl7B 2.177(11) .
Cl6B Cl7A 2.131(10) .
Cl7A Cl21 1.069(11) .
Cl7B Cl10 1.105(11) .
C133 C134 1.3900 .
C133 C142 1.3900 .
C134 C135 1.3900 .
C135 C140 1.3900 .
C140 C141 1.3900 .
C141 C142 1.3900 .
C139 C136 1.392(16) 2_676
C139 C143 1.43(2) .
C143 Cl3B 2.03(2) 2_676
